data_7247031
loop_
_publ_author_name
'Faraonov, Maxim A.'
'Yudanova, Evgeniya I.'
'Kuzmin, Alexey V.'
'Khasanov, Salavat S.'
'Troyanov, Sergey I.'
'Otsuka, Akihiro'
'Yamochi, Hideki'
'Kitagawa, Hiroshi'
'Konarev, Dmitri V.'

_publ_section_title
;
 Synthesis, structure and properties of coordination complexes of tin(ii)
 phthalocyanine and naphthalocyanine with transition metal fragments
;
_journal_issue 33
_journal_name_full CrystEngComm
_journal_page_first 4620
_journal_page_last 4637
_journal_paper_doi 10.1039/D3CE00564J
_journal_volume 25
_journal_year 2023
_chemical_formula_moiety '2(C32 H16 N8 Sn), C5 H5 Cl Ru, C18 H36 N2 O6 Na, 2.75(C6 H4 Cl2)'
_chemical_formula_sum 'C101.5 H83 Cl5.5 N18 Na O6 Ru Sn2'
_chemical_formula_weight 2207.27
_space_group_crystal_system monoclinic
_space_group_IT_number 15
_space_group_name_Hall '-C 2yc'
_space_group_name_H-M_alt 'C 1 2/c 1'
_atom_sites_solution_hydrogens geom
_atom_sites_solution_primary direct
_atom_sites_solution_secondary difmap
_audit_creation_method SHELXL-2013
_audit_update_record
;
2023-05-20 deposited with the CCDC.	2023-07-13 downloaded from the CCDC.
;
_cell_angle_alpha 90
_cell_angle_beta 120.978(2)
_cell_angle_gamma 90
_cell_formula_units_Z 8
_cell_length_a 36.653(3)
_cell_length_b 21.7587(18)
_cell_length_c 28.040(3)
_cell_measurement_reflns_used 25381
_cell_measurement_temperature 120(1)
_cell_measurement_theta_max 29.3270
_cell_measurement_theta_min 1.8020
_cell_volume 19173(3)
_computing_cell_refinement 'CrysAlisPro 1.171.38.46 (Rigaku OD, 2015)'
_computing_data_collection 'CrysAlisPro 1.171.38.46 (Rigaku OD, 2015)'
_computing_data_reduction 'CrysAlisPro 1.171.38.46 (Rigaku OD, 2015)'
_computing_molecular_graphics WinGx
_computing_publication_material WinGx
_computing_structure_refinement 'SHELXL-2013 (Sheldrick, 2013)'
_computing_structure_solution 'SHELXS-2013 (Sheldrick, 2013)'
_diffrn_ambient_temperature 120(1)
_diffrn_detector 'CCD plate'
_diffrn_measured_fraction_theta_full 0.946
_diffrn_measured_fraction_theta_max 0.871
_diffrn_measurement_device 'abstract diffractometer'
_diffrn_measurement_device_type 'Saxi-CrysAlisPro-abstract goniometer imported SAXI images'
_diffrn_radiation_monochromator graphite
_diffrn_radiation_probe x-ray
_diffrn_radiation_type 'Mo K\a'
_diffrn_radiation_wavelength 0.71073
_diffrn_reflns_av_R_equivalents 0.0672
_diffrn_reflns_av_unetI/netI 0.0876
_diffrn_reflns_Laue_measured_fraction_full 0.946
_diffrn_reflns_Laue_measured_fraction_max 0.871
_diffrn_reflns_limit_h_max 48
_diffrn_reflns_limit_h_min -50
_diffrn_reflns_limit_k_max 27
_diffrn_reflns_limit_k_min -27
_diffrn_reflns_limit_l_max 38
_diffrn_reflns_limit_l_min -38
_diffrn_reflns_number 60193
_diffrn_reflns_point_group_measured_fraction_full 0.946
_diffrn_reflns_point_group_measured_fraction_max 0.871
_diffrn_reflns_theta_full 27.500
_diffrn_reflns_theta_max 29.329
_diffrn_reflns_theta_min 1.918
_diffrn_source 'fine-focus sealed X-ray tube'
_diffrn_source_type 'Enhance (Mo) X-ray Source'
_exptl_absorpt_coefficient_mu 0.896
_exptl_absorpt_correction_T_max 1.00000
_exptl_absorpt_correction_T_min 0.95559
_exptl_absorpt_correction_type multi-scan
_exptl_absorpt_process_details
;
CrysAlisPro 1.171.39.46 (Rigaku Oxford Diffraction, 2018)
Empirical absorption correction using spherical harmonics,
 implemented in SCALE3 ABSPACK scaling algorithm.
;
_exptl_crystal_colour black
_exptl_crystal_density_diffrn 1.529
_exptl_crystal_description plate
_exptl_crystal_F_000 8916
_exptl_crystal_size_max 0.273
_exptl_crystal_size_mid 0.079
_exptl_crystal_size_min 0.032
_refine_diff_density_max 1.639
_refine_diff_density_min -1.320
_refine_diff_density_rms 0.191
_refine_ls_extinction_method none
_refine_ls_goodness_of_fit_ref 1.149
_refine_ls_hydrogen_treatment constr
_refine_ls_matrix_type full
_refine_ls_number_parameters 1320
_refine_ls_number_reflns 22902
_refine_ls_number_restraints 631
_refine_ls_restrained_S_all 1.144
_refine_ls_R_factor_all 0.1728
_refine_ls_R_factor_gt 0.1131
_refine_ls_shift/su_max 0.001
_refine_ls_shift/su_mean 0.000
_refine_ls_structure_factor_coef Fsqd
_refine_ls_weighting_details
;
 w=1/[\s^2^(Fo^2^)+(0.0535P)^2^+636.2255P]
 where P=(Fo^2^+2Fc^2^)/3
;
_refine_ls_weighting_scheme calc
_refine_ls_wR_factor_gt 0.2292
_refine_ls_wR_factor_ref 0.2625
_reflns_Friedel_coverage 0.000
_reflns_number_gt 14730
_reflns_number_total 22902
_reflns_threshold_expression 'I > 2\s(I)'
_cod_data_source_file d3ce00564j2.cif
_cod_data_source_block CryptNaC6H6RuCl2SnPc3C6H4Cl2
_cod_depositor_comments 'Adding full bibliography for 7247026--7247038.cif.'
_cod_original_sg_symbol_H-M 'C 2/c'
_cod_original_formula_sum 'C101.50 H83 Cl5.50 N18 Na O6 Ru Sn2'
_cod_database_code 7247031
_shelx_space_group_comment
;
The symmetry employed for this shelxl refinement is uniquely defined
by the following loop, which should always be used as a source of
symmetry information in preference to the above space-group names.
They are only intended as comments.
;
_shelx_estimated_absorpt_t_min 0.792
_shelx_estimated_absorpt_t_max 0.972
_shelxl_version_number 2013-2

loop_
_space_group_symop_operation_xyz
'x, y, z'
'-x, y, -z+1/2'
'x+1/2, y+1/2, z'
'-x+1/2, y+1/2, -z+1/2'
'-x, -y, -z'
'x, -y, z-1/2'
'-x+1/2, -y+1/2, -z'
'x+1/2, -y+1/2, z-1/2'

loop_
_atom_site_label
_atom_site_type_symbol
_atom_site_fract_x
_atom_site_fract_y
_atom_site_fract_z
_atom_site_U_iso_or_equiv
_atom_site_adp_type
_atom_site_occupancy
_atom_site_site_symmetry_order
_atom_site_calc_flag
_atom_site_refinement_flags_posn
_atom_site_refinement_flags_adp
_atom_site_refinement_flags_occupancy
_atom_site_disorder_assembly
_atom_site_disorder_group
Sn1 Sn 0.14713(2) 0.86162(3) 0.22350(2) 0.02890(16) Uani 1 1 d . . . . .
N11 N 0.1560(3) 0.9388(4) 0.1817(3) 0.0328(19) Uani 1 1 d . . . . .
N12 N 0.2162(3) 0.8650(4) 0.2696(3) 0.0343(19) Uani 1 1 d . . . . .
N13 N 0.1617(3) 0.7652(3) 0.2234(3) 0.0325(18) Uani 1 1 d . . . . .
N14 N 0.1028(3) 0.8385(4) 0.1354(3) 0.0325(18) Uani 1 1 d . . . . .
C101 C 0.1230(3) 0.9663(5) 0.1344(4) 0.036(2) Uani 1 1 d . . . . .
C102 C 0.1352(4) 1.0301(4) 0.1330(4) 0.035(2) Uani 1 1 d . . . . .
C103 C 0.1760(4) 1.0396(4) 0.1786(4) 0.036(2) Uani 1 1 d . . . . .
C104 C 0.1887(4) 0.9809(4) 0.2091(4) 0.035(2) Uani 1 1 d . . . . .
N16 N 0.2273(3) 0.9722(4) 0.2521(3) 0.0351(19) Uani 1 1 d . . . . .
C106 C 0.2404(3) 0.9171(5) 0.2774(4) 0.035(2) Uani 1 1 d . . . . .
C107 C 0.2842(4) 0.9030(4) 0.3162(4) 0.036(2) Uani 1 1 d . . . . .
C108 C 0.2856(3) 0.8415(4) 0.3330(4) 0.033(2) Uani 1 1 d . . . . .
C109 C 0.2428(3) 0.8187(5) 0.3023(4) 0.034(2) Uani 1 1 d . . . . .
N17 N 0.2326(3) 0.7588(4) 0.3041(3) 0.0311(18) Uani 1 1 d . . . . .
C111 C 0.1960(3) 0.7357(4) 0.2688(4) 0.032(2) Uani 1 1 d . . . . .
C112 C 0.1855(4) 0.6706(4) 0.2675(4) 0.035(2) Uani 1 1 d . . . . .
C113 C 0.1456(4) 0.6621(4) 0.2213(4) 0.036(2) Uani 1 1 d . . . . .
C114 C 0.1308(3) 0.7215(4) 0.1929(4) 0.036(2) Uani 1 1 d . . . . .
N18 N 0.0950(3) 0.7275(4) 0.1454(3) 0.0333(18) Uani 1 1 d . . . . .
C116 C 0.0824(4) 0.7817(5) 0.1177(4) 0.040(2) Uani 1 1 d . . . . .
C117 C 0.0452(4) 0.7891(5) 0.0637(4) 0.041(3) Uani 1 1 d . . . . .
C118 C 0.0431(4) 0.8509(5) 0.0488(4) 0.041(3) Uani 1 1 d . . . . .
C119 C 0.0793(3) 0.8803(4) 0.0944(4) 0.033(2) Uani 1 1 d . . . . .
N15 N 0.0881(3) 0.9411(4) 0.0948(3) 0.037(2) Uani 1 1 d . . . . .
C121 C 0.1154(4) 1.0756(5) 0.0931(4) 0.042(3) Uani 1 1 d . . . . .
H121 H 0.0880 1.0692 0.0612 0.050 Uiso 1 1 calc R U . . .
C122 C 0.1369(4) 1.1304(5) 0.1011(4) 0.046(3) Uani 1 1 d . . . . .
H122 H 0.1235 1.1630 0.0752 0.055 Uiso 1 1 calc R U . . .
C123 C 0.1774(4) 1.1383(5) 0.1461(4) 0.043(3) Uani 1 1 d . . . . .
H123 H 0.1922 1.1755 0.1495 0.052 Uiso 1 1 calc R U . . .
C124 C 0.1969(4) 1.0941(5) 0.1859(4) 0.041(3) Uani 1 1 d . . . . .
H124 H 0.2242 1.1010 0.2179 0.049 Uiso 1 1 calc R U . . .
C125 C 0.3209(4) 0.9380(5) 0.3358(5) 0.047(3) Uani 1 1 d . . . . .
H125 H 0.3197 0.9794 0.3243 0.056 Uiso 1 1 calc R U . . .
C126 C 0.3590(4) 0.9104(6) 0.3724(5) 0.050(3) Uani 1 1 d . . . . .
H126 H 0.3847 0.9328 0.3858 0.060 Uiso 1 1 calc R U . . .
C127 C 0.3606(4) 0.8493(6) 0.3907(5) 0.055(3) Uani 1 1 d . . . . .
H127 H 0.3874 0.8319 0.4170 0.066 Uiso 1 1 calc R U . . .
C128 C 0.3250(3) 0.8151(5) 0.3715(4) 0.042(3) Uani 1 1 d . . . . .
H128 H 0.3266 0.7740 0.3838 0.050 Uiso 1 1 calc R U . . .
C129 C 0.2078(4) 0.6223(5) 0.3023(4) 0.040(2) Uani 1 1 d . . . . .
H129 H 0.2347 0.6288 0.3350 0.048 Uiso 1 1 calc R U . . .
C130 C 0.1900(4) 0.5642(5) 0.2883(5) 0.052(3) Uani 1 1 d . . . . .
H130 H 0.2052 0.5298 0.3106 0.063 Uiso 1 1 calc R U . . .
C131 C 0.1501(4) 0.5563(5) 0.2417(5) 0.049(3) Uani 1 1 d . . . . .
H131 H 0.1384 0.5161 0.2330 0.058 Uiso 1 1 calc R U . . .
C132 C 0.1264(4) 0.6039(5) 0.2069(4) 0.047(3) Uani 1 1 d . . . . .
H132 H 0.0988 0.5977 0.1754 0.057 Uiso 1 1 calc R U . . .
C133 C 0.0140(4) 0.7477(6) 0.0281(5) 0.063(4) Uani 1 1 d . . . . .
H133 H 0.0148 0.7060 0.0386 0.076 Uiso 1 1 calc R U . . .
C134 C -0.0182(4) 0.7687(6) -0.0225(5) 0.065(4) Uani 1 1 d . . . . .
H134 H -0.0403 0.7415 -0.0468 0.078 Uiso 1 1 calc R U . . .
C135 C -0.0184(4) 0.8303(6) -0.0388(5) 0.062(4) Uani 1 1 d . . . . .
H135 H -0.0397 0.8433 -0.0750 0.074 Uiso 1 1 calc R U . . .
C136 C 0.0113(4) 0.8716(5) -0.0033(4) 0.048(3) Uani 1 1 d . . . . .
H136 H 0.0103 0.9133 -0.0139 0.057 Uiso 1 1 calc R U . . .
Sn2 Sn 0.14695(2) 0.96941(3) 0.33416(2) 0.03204(18) Uani 1 1 d . . . . .
N21 N 0.1323(3) 1.0645(4) 0.3043(3) 0.037(2) Uani 1 1 d . . . . .
N22 N 0.1075(3) 0.9995(4) 0.3692(3) 0.0344(19) Uani 1 1 d . . . . .
N23 N 0.1842(3) 0.9353(4) 0.4189(3) 0.0338(19) Uani 1 1 d . . . . .
N24 N 0.2104(3) 1.0034(4) 0.3577(3) 0.037(2) Uani 1 1 d . . . . .
C201 C 0.1536(4) 1.0981(4) 0.2838(4) 0.036(2) Uani 1 1 d . . . . .
C202 C 0.1253(4) 1.1467(5) 0.2486(4) 0.044(3) Uani 1 1 d . . . . .
C203 C 0.0887(4) 1.1452(5) 0.2516(4) 0.040(2) Uani 1 1 d . . . . .
C204 C 0.0940(4) 1.0932(4) 0.2891(4) 0.039(3) Uani 1 1 d . . . . .
N26 N 0.0664(3) 1.0823(4) 0.3041(3) 0.040(2) Uani 1 1 d . . . . .
C206 C 0.0745(4) 1.0393(4) 0.3429(4) 0.037(2) Uani 1 1 d . . . . .
C207 C 0.0455(3) 1.0289(5) 0.3629(4) 0.036(2) Uani 1 1 d . . . . .
C208 C 0.0633(3) 0.9805(5) 0.4027(4) 0.033(2) Uani 1 1 d . . . . .
C209 C 0.1020(3) 0.9626(4) 0.4053(3) 0.034(2) Uani 1 1 d . . . . .
N27 N 0.1271(3) 0.9163(4) 0.4375(3) 0.037(2) Uani 1 1 d . . . . .
C211 C 0.1644(4) 0.9052(5) 0.4440(4) 0.039(3) Uani 1 1 d . . . . .
C212 C 0.1950(4) 0.8607(4) 0.4834(4) 0.037(2) Uani 1 1 d . . . . .
C213 C 0.2320(4) 0.8649(4) 0.4827(4) 0.037(2) Uani 1 1 d . . . . .
C214 C 0.2249(4) 0.9119(5) 0.4410(4) 0.039(2) Uani 1 1 d . . . . .
N28 N 0.2550(3) 0.9318(4) 0.4327(3) 0.038(2) Uani 1 1 d . . . . .
C216 C 0.2488(4) 0.9790(5) 0.3981(4) 0.038(2) Uani 1 1 d . . . . .
C217 C 0.2831(4) 1.0132(5) 0.4020(4) 0.040(2) Uani 1 1 d . . . . .
C218 C 0.2648(4) 1.0604(5) 0.3610(4) 0.045(3) Uani 1 1 d . . . . .
C219 C 0.2202(4) 1.0528(5) 0.3341(4) 0.038(2) Uani 1 1 d . . . . .
N25 N 0.1928(3) 1.0936(4) 0.2968(3) 0.039(2) Uani 1 1 d . . . . .
C221 C 0.1311(4) 1.1924(5) 0.2171(4) 0.047(3) Uani 1 1 d . . . . .
H221 H 0.1562 1.1940 0.2152 0.056 Uiso 1 1 calc R U . . .
C222 C 0.0985(5) 1.2346(5) 0.1891(4) 0.053(3) Uani 1 1 d . . . . .
H222 H 0.1013 1.2657 0.1674 0.064 Uiso 1 1 calc R U . . .
C223 C 0.0613(4) 1.2323(5) 0.1920(4) 0.051(3) Uani 1 1 d . . . . .
H223 H 0.0394 1.2617 0.1720 0.061 Uiso 1 1 calc R U . . .
C224 C 0.0559(4) 1.1881(5) 0.2236(4) 0.046(3) Uani 1 1 d . . . . .
H224 H 0.0310 1.1870 0.2260 0.055 Uiso 1 1 calc R U . . .
C225 C 0.0069(4) 1.0572(5) 0.3516(4) 0.040(2) Uani 1 1 d . . . . .
H225 H -0.0053 1.0901 0.3257 0.048 Uiso 1 1 calc R U . . .
C226 C -0.0116(4) 1.0353(5) 0.3791(4) 0.044(3) Uani 1 1 d . . . . .
H226 H -0.0377 1.0531 0.3716 0.053 Uiso 1 1 calc R U . . .
C227 C 0.0060(4) 0.9873(6) 0.4184(4) 0.046(3) Uani 1 1 d . . . . .
H227 H -0.0081 0.9746 0.4374 0.055 Uiso 1 1 calc R U . . .
C228 C 0.0422(4) 0.9592(5) 0.4296(4) 0.042(3) Uani 1 1 d . . . . .
H228 H 0.0533 0.9257 0.4550 0.050 Uiso 1 1 calc R U . . .
C229 C 0.1922(4) 0.8229(5) 0.5228(4) 0.042(3) Uani 1 1 d . . . . .
H229 H 0.1670 0.8204 0.5244 0.050 Uiso 1 1 calc R U . . .
C230 C 0.2284(4) 0.7901(5) 0.5585(5) 0.050(3) Uani 1 1 d . . . . .
H230 H 0.2276 0.7630 0.5846 0.060 Uiso 1 1 calc R U . . .
C231 C 0.2657(4) 0.7952(5) 0.5576(4) 0.046(3) Uani 1 1 d . . . . .
H231 H 0.2899 0.7723 0.5836 0.055 Uiso 1 1 calc R U . . .
C232 C 0.2685(4) 0.8333(5) 0.5194(4) 0.044(3) Uani 1 1 d . . . . .
H232 H 0.2941 0.8372 0.5187 0.053 Uiso 1 1 calc R U . . .
C233 C 0.3268(4) 1.0098(5) 0.4383(5) 0.051(3) Uani 1 1 d . . . . .
H233 H 0.3390 0.9784 0.4656 0.061 Uiso 1 1 calc R U . . .
C234 C 0.3519(4) 1.0537(6) 0.4333(5) 0.056(3) Uani 1 1 d . . . . .
H234 H 0.3819 1.0528 0.4580 0.067 Uiso 1 1 calc R U . . .
C235 C 0.3338(5) 1.1000(6) 0.3922(6) 0.057(3) Uani 1 1 d . . . . .
H235 H 0.3518 1.1293 0.3894 0.068 Uiso 1 1 calc R U . . .
C236 C 0.2906(4) 1.1034(6) 0.3562(5) 0.051(3) Uani 1 1 d . . . . .
H236 H 0.2787 1.1346 0.3286 0.062 Uiso 1 1 calc R U . . .
Ru Ru 0.10415(3) 0.87408(3) 0.27256(3) 0.02964(19) Uani 1 1 d . . . . .
Cl Cl 0.16298(8) 0.81440(11) 0.34144(9) 0.0349(5) Uani 1 1 d . . . . .
C1 C 0.0580(4) 0.8417(6) 0.2964(5) 0.052(3) Uani 1 1 d . . . . .
H1 H 0.0628 0.8292 0.3316 0.062 Uiso 1 1 calc R U . . .
C2 C 0.0603(4) 0.7983(6) 0.2604(6) 0.053(3) Uani 1 1 d . . . . .
H2 H 0.0676 0.7567 0.2716 0.064 Uiso 1 1 calc R U . . .
C3 C 0.0517(4) 0.8178(7) 0.2080(5) 0.059(4) Uani 1 1 d . . . . .
H3 H 0.0511 0.7886 0.1824 0.071 Uiso 1 1 calc R U . . .
C4 C 0.0439(4) 0.8792(7) 0.1931(4) 0.059(4) Uani 1 1 d . . . . .
H4 H 0.0391 0.8919 0.1579 0.070 Uiso 1 1 calc R U . . .
C5 C 0.0430(4) 0.9218(6) 0.2286(5) 0.055(3) Uani 1 1 d . . . . .
H5 H 0.0385 0.9640 0.2185 0.066 Uiso 1 1 calc R U . . .
C6 C 0.0489(4) 0.9026(6) 0.2799(5) 0.050(3) Uani 1 1 d . . . . .
H6 H 0.0465 0.9316 0.3035 0.060 Uiso 1 1 calc R U . . .
Na Na 0.24433(18) 0.3700(2) 0.42252(18) 0.0541(13) Uani 1 1 d . U . . .
N31 N 0.1578(5) 0.3630(7) 0.3569(6) 0.088(4) Uani 1 1 d . U . . .
N32 N 0.3294(4) 0.3960(5) 0.4709(4) 0.064(3) Uani 1 1 d . U . . .
O1 O 0.2166(5) 0.3488(7) 0.3204(5) 0.105(4) Uani 1 1 d . U . . .
O2 O 0.2879(3) 0.2890(4) 0.3965(4) 0.064(2) Uani 1 1 d . U . . .
O3 O 0.2018(4) 0.4532(4) 0.4428(4) 0.070(3) Uani 1 1 d . U . . .
O4 O 0.2542(4) 0.4759(4) 0.4022(4) 0.069(3) Uani 1 1 d . U . . .
O5 O 0.2059(4) 0.3165(5) 0.4619(4) 0.078(3) Uani 1 1 d . U . . .
O6 O 0.2870(3) 0.3507(4) 0.5277(4) 0.059(2) Uani 1 1 d . U . . .
C301 C 0.1452(8) 0.3619(13) 0.2988(9) 0.133(8) Uani 1 1 d . U . . .
H30A H 0.1298 0.3230 0.2824 0.160 Uiso 1 1 calc R U . . .
H30B H 0.1248 0.3959 0.2797 0.160 Uiso 1 1 calc R U . . .
C302 C 0.1739(10) 0.3665(15) 0.2886(11) 0.157(10) Uani 1 1 d . U . . .
H30C H 0.1748 0.4107 0.2809 0.188 Uiso 1 1 calc R U . . .
H30D H 0.1630 0.3453 0.2525 0.188 Uiso 1 1 calc R U . . .
C303 C 0.2296(6) 0.2986(8) 0.3066(6) 0.082(5) Uani 1 1 d . U . . .
H30E H 0.2202 0.3004 0.2666 0.099 Uiso 1 1 calc R U . . .
H30F H 0.2164 0.2621 0.3126 0.099 Uiso 1 1 calc R U . . .
C304 C 0.2753(6) 0.2926(8) 0.3390(6) 0.083(5) Uani 1 1 d . U . . .
H30G H 0.2843 0.2550 0.3278 0.099 Uiso 1 1 calc R U . . .
H30H H 0.2889 0.3285 0.3326 0.099 Uiso 1 1 calc R U . . .
C305 C 0.3323(5) 0.2925(7) 0.4317(7) 0.076(4) Uani 1 1 d . U . . .
H30I H 0.3462 0.2710 0.4141 0.091 Uiso 1 1 calc R U . . .
H30J H 0.3406 0.2713 0.4672 0.091 Uiso 1 1 calc R U . . .
C306 C 0.3482(5) 0.3601(7) 0.4442(7) 0.068(4) Uani 1 1 d . U . . .
H30K H 0.3795 0.3601 0.4688 0.082 Uiso 1 1 calc R U . . .
H30L H 0.3413 0.3804 0.4089 0.082 Uiso 1 1 calc R U . . .
C307 C 0.1363(6) 0.4078(9) 0.3683(8) 0.099(6) Uani 1 1 d . U . . .
H30M H 0.1090 0.3900 0.3611 0.119 Uiso 1 1 calc R U . . .
H30N H 0.1293 0.4421 0.3418 0.119 Uiso 1 1 calc R U . . .
C308 C 0.1596(6) 0.4340(8) 0.4270(7) 0.085(5) Uani 1 1 d . U . . .
H30O H 0.1435 0.4696 0.4288 0.102 Uiso 1 1 calc R U . . .
H30P H 0.1611 0.4025 0.4534 0.102 Uiso 1 1 calc R U . . .
C309 C 0.2029(5) 0.5112(7) 0.4216(6) 0.072(4) Uani 1 1 d . U . . .
H30Q H 0.1962 0.5438 0.4406 0.087 Uiso 1 1 calc R U . . .
H30R H 0.1818 0.5132 0.3812 0.087 Uiso 1 1 calc R U . . .
C310 C 0.2475(5) 0.5200(6) 0.4321(5) 0.058(3) Uani 1 1 d . U . . .
H31A H 0.2504 0.5615 0.4201 0.070 Uiso 1 1 calc R U . . .
H31B H 0.2687 0.5156 0.4722 0.070 Uiso 1 1 calc R U . . .
C311 C 0.2951(5) 0.4825(8) 0.4077(6) 0.071(4) Uani 1 1 d . U . . .
H31C H 0.2994 0.5264 0.4026 0.085 Uiso 1 1 calc R U . . .
H31D H 0.2952 0.4591 0.3775 0.085 Uiso 1 1 calc R U . . .
C312 C 0.3314(5) 0.4613(6) 0.4622(6) 0.062(3) Uani 1 1 d . U . . .
H31E H 0.3585 0.4705 0.4637 0.074 Uiso 1 1 calc R U . . .
H31F H 0.3314 0.4844 0.4926 0.074 Uiso 1 1 calc R U . . .
C313 C 0.1497(7) 0.3005(10) 0.3693(8) 0.105(6) Uani 1 1 d . U . . .
H31G H 0.1643 0.2706 0.3581 0.126 Uiso 1 1 calc R U . . .
H31H H 0.1188 0.2921 0.3467 0.126 Uiso 1 1 calc R U . . .
C314 C 0.1645(6) 0.2905(8) 0.4300(8) 0.093(5) Uani 1 1 d . U . . .
H31I H 0.1447 0.3106 0.4393 0.111 Uiso 1 1 calc R U . . .
H31J H 0.1654 0.2460 0.4380 0.111 Uiso 1 1 calc R U . . .
C315 C 0.2259(6) 0.3108(8) 0.5218(6) 0.078(4) Uani 1 1 d . U . . .
H31K H 0.2046 0.3176 0.5329 0.093 Uiso 1 1 calc R U . . .
H31L H 0.2379 0.2690 0.5337 0.093 Uiso 1 1 calc R U . . .
C316 C 0.2594(5) 0.3558(7) 0.5481(6) 0.065(4) Uani 1 1 d . U . . .
H31M H 0.2469 0.3976 0.5405 0.079 Uiso 1 1 calc R U . . .
H31N H 0.2754 0.3494 0.5889 0.079 Uiso 1 1 calc R U . . .
C317 C 0.3224(5) 0.3919(7) 0.5526(5) 0.064(4) Uani 1 1 d . U . . .
H31O H 0.3385 0.3861 0.5935 0.077 Uiso 1 1 calc R U . . .
H31P H 0.3120 0.4349 0.5447 0.077 Uiso 1 1 calc R U . . .
C318 C 0.3513(5) 0.3807(6) 0.5303(6) 0.062(3) Uani 1 1 d . U . . .
H31Q H 0.3772 0.4061 0.5510 0.074 Uiso 1 1 calc R U . . .
H31R H 0.3600 0.3369 0.5357 0.074 Uiso 1 1 calc R U . . .
Cl11 Cl 0.0818(3) 0.7308(4) 0.4544(4) 0.169(4) Uani 0.75 1 d D U P . .
Cl12 Cl 0.0624(3) 0.5881(4) 0.4485(4) 0.175(4) Uani 0.75 1 d D U P . .
C11S C 0.0965(3) 0.6807(3) 0.4175(4) 0.100(5) Uani 0.75 1 d DG U P . .
C12S C 0.0833(4) 0.6197(3) 0.4096(5) 0.111(6) Uani 0.75 1 d DG U P . .
C13S C 0.0902(5) 0.5822(4) 0.3748(6) 0.133(7) Uani 0.75 1 d DG U P . .
H13S H 0.0812 0.5405 0.3694 0.160 Uiso 0.75 1 calc R U P . .
C14S C 0.1102(5) 0.6056(5) 0.3479(5) 0.114(6) Uani 0.75 1 d DG U P . .
H14S H 0.1148 0.5800 0.3242 0.137 Uiso 0.75 1 calc R U P . .
C15S C 0.1233(4) 0.6666(5) 0.3559(5) 0.093(5) Uani 0.75 1 d DG U P . .
H15S H 0.1370 0.6826 0.3375 0.111 Uiso 0.75 1 calc R U P . .
C16S C 0.1165(3) 0.7041(4) 0.3906(5) 0.079(4) Uani 0.75 1 d DG U P . .
H16S H 0.1255 0.7458 0.3960 0.095 Uiso 0.75 1 calc R U P . .
Cl21 Cl -0.0298(4) 0.6484(5) 0.3077(6) 0.070(4) Uani 0.25 1 d D U P A -1
Cl22 Cl -0.0362(6) 0.5041(5) 0.2875(9) 0.113(6) Uani 0.25 1 d D U P A -1
C21S C -0.0145(7) 0.6152(6) 0.2630(8) 0.082(8) Uani 0.25 1 d DG U P A -1
C22S C -0.0125(10) 0.5517(7) 0.2598(12) 0.091(8) Uani 0.25 1 d DG U P A -1
C23S C 0.0044(13) 0.5257(10) 0.2300(17) 0.112(11) Uani 0.25 1 d DG U P A -1
H23S H 0.0058 0.4822 0.2278 0.135 Uiso 0.25 1 calc R U P A -1
C24S C 0.0191(14) 0.5631(14) 0.2033(17) 0.110(12) Uani 0.25 1 d DG U P A -1
H24S H 0.0306 0.5453 0.1829 0.132 Uiso 0.25 1 calc R U P A -1
C25S C 0.0170(13) 0.6267(13) 0.2065(16) 0.099(11) Uani 0.25 1 d DG U P A -1
H25S H 0.0271 0.6523 0.1883 0.118 Uiso 0.25 1 calc R U P A -1
C26S C 0.0002(11) 0.6527(9) 0.2363(12) 0.087(9) Uani 0.25 1 d DG U P A -1
H26S H -0.0012 0.6962 0.2385 0.105 Uiso 0.25 1 calc R U P A -1
Cl31 Cl 0.0420(5) 0.4228(7) 0.5591(6) 0.087(5) Uani 0.25 1 d D U P B -2
Cl32 Cl -0.0278(6) 0.3967(7) 0.4333(6) 0.112(7) Uani 0.25 1 d D U P B -2
C31S C 0.0081(8) 0.4826(7) 0.5167(7) 0.074(8) Uani 0.25 1 d DG U P B -2
C32S C -0.0207(8) 0.4719(7) 0.4606(7) 0.062(8) Uani 0.25 1 d DG U P B -2
C33S C -0.0439(9) 0.5204(8) 0.4259(8) 0.052(7) Uani 0.25 1 d DG U P B -2
H33S H -0.0635 0.5131 0.3875 0.063 Uiso 0.25 1 calc R U P B -2
C34S C -0.0382(11) 0.5796(8) 0.4472(11) 0.076(12) Uani 0.25 1 d DG U P B -2
H34S H -0.0540 0.6127 0.4235 0.092 Uiso 0.25 1 calc R U P B -2
C35S C -0.0094(12) 0.5903(7) 0.5033(11) 0.080(10) Uani 0.25 1 d DG U P B -2
H35S H -0.0056 0.6307 0.5179 0.096 Uiso 0.25 1 calc R U P B -2
C36S C 0.0137(10) 0.5417(8) 0.5380(9) 0.082(10) Uani 0.25 1 d DG U P B -2
H36S H 0.0334 0.5490 0.5763 0.099 Uiso 0.25 1 calc R U P B -2
Cl41 Cl 0.0477(4) 0.4170(4) 0.3983(5) 0.186(5) Uani 0.75 1 d D U P C -3
Cl42 Cl 0.0251(5) 0.3412(6) 0.2898(4) 0.231(6) Uani 0.75 1 d D U P C -3
C41S C 0.0514(7) 0.3360(4) 0.4007(4) 0.130(7) Uani 0.75 1 d DG U P C -3
C42S C 0.0440(8) 0.3031(5) 0.3540(5) 0.154(8) Uani 0.75 1 d DG U P C -3
C43S C 0.0485(9) 0.2395(5) 0.3568(7) 0.139(6) Uani 0.75 1 d DG U P C -3
H43S H 0.0434 0.2171 0.3249 0.167 Uiso 0.75 1 calc R U P C -3
C44S C 0.0603(9) 0.2089(4) 0.4061(7) 0.159(8) Uani 0.75 1 d DG U P C -3
H44S H 0.0634 0.1654 0.4080 0.191 Uiso 0.75 1 calc R U P C -3
C45S C 0.0677(7) 0.2417(5) 0.4528(6) 0.141(8) Uani 0.75 1 d DG U P C -3
H45S H 0.0758 0.2208 0.4865 0.169 Uiso 0.75 1 calc R U P C -3
C46S C 0.0632(7) 0.3053(5) 0.4501(5) 0.136(7) Uani 0.75 1 d DG U P C -3
H46S H 0.0683 0.3278 0.4819 0.163 Uiso 0.75 1 calc R U P C -3
Cl51 Cl 0.0440(8) 0.3662(10) 0.4653(8) 0.136(9) Uiso 0.25 1 d D . P D -4
Cl52 Cl 0.0230(10) 0.3981(11) 0.3431(9) 0.161(11) Uiso 0.25 1 d D . P D -4
C51S C 0.0421(11) 0.3075(8) 0.4205(9) 0.074(17) Uiso 0.25 1 d DG . P D -4
C52S C 0.0375(13) 0.3226(10) 0.3695(10) 0.08(2) Uiso 0.25 1 d DG . P D -4
C53S C 0.0411(19) 0.2773(13) 0.3372(14) 0.10(2) Uiso 0.25 1 d DG . P D -4
H53S H 0.0380 0.2876 0.3024 0.117 Uiso 0.25 1 calc R U P D -4
C54S C 0.049(2) 0.2169(13) 0.3559(17) 0.126(12) Uiso 0.25 1 d DG U P D -4
H54S H 0.0518 0.1859 0.3338 0.151 Uiso 0.25 1 calc R U P D -4
C55S C 0.054(2) 0.2017(10) 0.4068(17) 0.157(13) Uiso 0.25 1 d DG U P D -4
H55S H 0.0595 0.1604 0.4196 0.188 Uiso 0.25 1 calc R U P D -4
C56S C 0.0503(18) 0.2470(8) 0.4391(13) 0.132(13) Uiso 0.25 1 d DG U P D -4
H56S H 0.0534 0.2367 0.4740 0.158 Uiso 0.25 1 calc R U P D -4

loop_
_atom_site_aniso_label
_atom_site_aniso_U_11
_atom_site_aniso_U_22
_atom_site_aniso_U_33
_atom_site_aniso_U_23
_atom_site_aniso_U_13
_atom_site_aniso_U_12
Sn1 0.0461(4) 0.0215(3) 0.0187(3) 0.0010(2) 0.0164(3) 0.0013(3)
N11 0.057(5) 0.022(4) 0.022(4) 0.004(3) 0.022(4) 0.005(4)
N12 0.056(5) 0.024(4) 0.024(4) 0.006(3) 0.022(4) 0.008(4)
N13 0.056(5) 0.019(4) 0.024(4) -0.003(3) 0.021(4) -0.004(4)
N14 0.045(5) 0.027(4) 0.019(3) 0.001(3) 0.011(3) -0.001(4)
C101 0.043(6) 0.042(6) 0.019(4) 0.009(4) 0.013(4) 0.008(5)
C102 0.064(7) 0.020(5) 0.031(5) 0.006(4) 0.031(5) 0.004(4)
C103 0.061(7) 0.024(5) 0.030(5) 0.005(4) 0.028(5) 0.008(5)
C104 0.058(7) 0.025(5) 0.022(4) 0.001(4) 0.022(5) -0.001(4)
N16 0.057(6) 0.022(4) 0.023(4) 0.000(3) 0.018(4) -0.003(4)
C106 0.046(6) 0.030(5) 0.027(5) -0.002(4) 0.018(4) -0.002(4)
C107 0.055(7) 0.025(5) 0.027(5) 0.002(4) 0.020(5) 0.004(5)
C108 0.050(6) 0.030(5) 0.025(4) 0.001(4) 0.023(4) 0.004(4)
C109 0.037(6) 0.030(6) 0.028(5) -0.001(4) 0.013(4) 0.002(4)
N17 0.039(5) 0.027(4) 0.026(4) 0.003(3) 0.016(4) 0.007(3)
C111 0.050(6) 0.028(5) 0.026(4) 0.003(4) 0.024(5) 0.008(4)
C112 0.057(7) 0.018(5) 0.040(5) -0.004(4) 0.031(5) -0.005(4)
C113 0.051(6) 0.023(5) 0.040(5) 0.002(4) 0.029(5) 0.005(4)
C114 0.053(7) 0.025(5) 0.033(5) 0.007(4) 0.025(5) 0.009(4)
N18 0.039(5) 0.030(5) 0.029(4) -0.003(3) 0.016(4) -0.002(4)
C116 0.052(7) 0.034(6) 0.031(5) -0.002(4) 0.018(5) -0.003(5)
C117 0.061(7) 0.036(6) 0.027(5) -0.010(4) 0.022(5) -0.009(5)
C118 0.060(7) 0.034(6) 0.025(5) -0.003(4) 0.020(5) 0.004(5)
C119 0.053(6) 0.025(5) 0.024(4) 0.003(4) 0.022(4) 0.003(4)
N15 0.051(5) 0.037(5) 0.017(4) 0.006(3) 0.014(4) 0.011(4)
C121 0.064(7) 0.034(6) 0.029(5) 0.006(4) 0.025(5) 0.003(5)
C122 0.070(8) 0.033(6) 0.033(5) 0.014(4) 0.025(6) 0.014(5)
C123 0.077(8) 0.015(5) 0.046(6) 0.004(4) 0.038(6) 0.002(5)
C124 0.069(8) 0.023(5) 0.033(5) 0.002(4) 0.028(5) 0.000(5)
C125 0.058(8) 0.034(6) 0.041(6) -0.007(5) 0.019(6) -0.013(5)
C126 0.044(7) 0.050(8) 0.053(7) -0.015(6) 0.023(6) -0.014(5)
C127 0.059(8) 0.049(8) 0.048(7) -0.008(6) 0.020(6) 0.006(6)
C128 0.039(6) 0.037(6) 0.042(6) -0.003(5) 0.015(5) 0.002(5)
C129 0.049(7) 0.028(6) 0.034(5) 0.005(4) 0.016(5) 0.004(5)
C130 0.074(9) 0.027(6) 0.048(7) 0.003(5) 0.027(6) 0.002(6)
C131 0.072(8) 0.020(6) 0.050(7) -0.003(4) 0.029(6) -0.005(5)
C132 0.076(9) 0.035(6) 0.033(5) -0.002(4) 0.030(6) 0.001(6)
C133 0.070(9) 0.046(8) 0.035(6) -0.006(5) 0.001(6) -0.003(6)
C134 0.065(9) 0.053(8) 0.046(7) -0.008(6) 0.006(6) -0.018(7)
C135 0.072(9) 0.053(8) 0.032(6) 0.002(5) 0.007(6) 0.013(7)
C136 0.067(8) 0.040(7) 0.022(5) 0.000(4) 0.014(5) 0.004(6)
Sn2 0.0523(4) 0.0231(3) 0.0215(3) 0.0005(2) 0.0196(3) 0.0013(3)
N21 0.066(6) 0.023(4) 0.024(4) 0.007(3) 0.025(4) 0.006(4)
N22 0.058(6) 0.020(4) 0.026(4) 0.005(3) 0.023(4) 0.004(4)
N23 0.049(5) 0.031(5) 0.024(4) -0.001(3) 0.021(4) -0.002(4)
N24 0.061(6) 0.025(4) 0.027(4) -0.001(3) 0.023(4) -0.003(4)
C201 0.060(7) 0.025(5) 0.022(4) 0.003(4) 0.021(5) -0.002(5)
C202 0.074(8) 0.030(6) 0.027(5) 0.001(4) 0.024(5) 0.003(5)
C203 0.061(7) 0.027(5) 0.033(5) -0.008(4) 0.025(5) -0.006(5)
C204 0.069(8) 0.019(5) 0.031(5) 0.000(4) 0.027(5) 0.006(5)
N26 0.054(6) 0.033(5) 0.031(4) 0.006(4) 0.021(4) 0.007(4)
C206 0.066(7) 0.020(5) 0.027(5) -0.007(4) 0.026(5) 0.001(5)
C207 0.053(7) 0.028(5) 0.023(4) -0.005(4) 0.017(4) -0.008(5)
C208 0.039(6) 0.033(6) 0.029(5) -0.004(4) 0.020(4) -0.002(4)
C209 0.051(6) 0.025(5) 0.016(4) 0.001(3) 0.011(4) -0.011(4)
N27 0.058(6) 0.028(5) 0.026(4) 0.003(3) 0.021(4) -0.001(4)
C211 0.059(7) 0.024(5) 0.023(4) -0.006(4) 0.015(5) -0.010(5)
C212 0.057(7) 0.023(5) 0.025(4) 0.000(4) 0.018(5) 0.008(5)
C213 0.060(7) 0.019(5) 0.029(5) -0.002(4) 0.022(5) 0.004(4)
C214 0.056(7) 0.033(6) 0.024(5) -0.001(4) 0.018(5) 0.002(5)
N28 0.056(6) 0.028(5) 0.027(4) 0.003(3) 0.018(4) 0.006(4)
C216 0.056(7) 0.031(6) 0.026(5) -0.005(4) 0.020(5) -0.002(5)
C217 0.047(6) 0.036(6) 0.030(5) -0.007(4) 0.015(5) -0.011(5)
C218 0.067(8) 0.040(6) 0.039(6) -0.007(5) 0.036(6) -0.004(6)
C219 0.064(7) 0.033(6) 0.028(5) -0.003(4) 0.030(5) -0.007(5)
N25 0.063(6) 0.033(5) 0.026(4) -0.003(3) 0.027(4) -0.007(4)
C221 0.093(9) 0.022(5) 0.032(5) 0.002(4) 0.036(6) -0.006(5)
C222 0.091(10) 0.034(6) 0.033(6) 0.008(5) 0.032(6) 0.007(6)
C223 0.078(9) 0.021(6) 0.035(6) 0.006(4) 0.016(6) 0.017(5)
C224 0.078(9) 0.027(6) 0.035(5) 0.001(4) 0.030(6) 0.003(5)
C225 0.056(7) 0.031(6) 0.035(5) -0.012(4) 0.025(5) -0.002(5)
C226 0.048(7) 0.045(7) 0.044(6) -0.010(5) 0.027(5) 0.008(5)
C227 0.053(7) 0.054(7) 0.037(6) -0.018(5) 0.027(5) -0.012(6)
C228 0.061(7) 0.039(6) 0.029(5) -0.012(4) 0.025(5) -0.017(5)
C229 0.072(8) 0.032(6) 0.029(5) 0.002(4) 0.032(5) 0.008(5)
C230 0.085(10) 0.031(6) 0.038(6) 0.004(5) 0.034(6) 0.012(6)
C231 0.070(8) 0.022(5) 0.031(5) 0.003(4) 0.015(5) 0.010(5)
C232 0.061(7) 0.029(6) 0.035(5) 0.000(4) 0.021(5) 0.010(5)
C233 0.068(8) 0.038(7) 0.042(6) -0.010(5) 0.025(6) -0.016(6)
C234 0.053(8) 0.063(9) 0.046(7) -0.023(6) 0.021(6) -0.014(6)
C235 0.071(9) 0.040(7) 0.071(9) -0.003(6) 0.045(8) -0.014(6)
C236 0.067(9) 0.044(7) 0.050(7) -0.004(5) 0.034(7) -0.009(6)
Ru 0.0446(5) 0.0241(4) 0.0199(3) 0.0023(3) 0.0164(3) 0.0024(3)
Cl 0.0516(15) 0.0276(12) 0.0226(10) 0.0044(8) 0.0170(10) 0.0080(10)
C1 0.055(7) 0.073(9) 0.040(6) 0.014(6) 0.034(6) -0.004(6)
C2 0.041(7) 0.044(7) 0.076(9) 0.006(6) 0.032(6) -0.007(5)
C3 0.049(7) 0.087(11) 0.056(7) -0.038(7) 0.036(6) -0.026(7)
C4 0.050(7) 0.102(12) 0.020(5) 0.015(6) 0.014(5) -0.003(7)
C5 0.056(8) 0.042(7) 0.065(8) 0.020(6) 0.030(7) 0.009(6)
C6 0.039(6) 0.053(8) 0.053(7) -0.016(6) 0.020(5) -0.003(5)
Na 0.101(4) 0.030(2) 0.041(2) -0.0111(18) 0.043(3) -0.017(2)
N31 0.110(10) 0.086(9) 0.067(7) 0.001(6) 0.045(7) -0.003(8)
N32 0.105(8) 0.048(6) 0.056(6) -0.002(5) 0.053(6) -0.014(6)
O1 0.117(9) 0.141(10) 0.060(6) -0.010(6) 0.047(6) 0.007(8)
O2 0.097(7) 0.057(5) 0.058(5) -0.015(4) 0.055(5) -0.019(5)
O3 0.097(7) 0.048(5) 0.072(6) 0.006(4) 0.048(5) -0.006(5)
O4 0.108(7) 0.047(5) 0.047(5) -0.008(4) 0.035(5) -0.006(5)
O5 0.104(8) 0.062(6) 0.067(6) 0.007(5) 0.042(5) -0.026(5)
O6 0.081(6) 0.043(5) 0.056(5) -0.010(4) 0.038(5) -0.016(4)
C301 0.139(14) 0.164(15) 0.099(12) -0.014(11) 0.062(11) 0.011(11)
C302 0.157(16) 0.209(17) 0.126(14) 0.026(12) 0.088(12) 0.003(12)
C303 0.122(11) 0.093(10) 0.045(6) -0.026(7) 0.052(7) -0.039(9)
C304 0.130(12) 0.085(9) 0.063(8) -0.016(7) 0.071(8) -0.007(8)
C305 0.100(10) 0.072(9) 0.082(9) 0.007(7) 0.066(8) -0.007(8)
C306 0.077(8) 0.065(8) 0.082(8) 0.003(7) 0.056(7) -0.008(7)
C307 0.105(11) 0.098(11) 0.087(10) 0.007(9) 0.044(9) -0.006(9)
C308 0.099(10) 0.079(10) 0.083(9) 0.004(8) 0.052(8) 0.005(8)
C309 0.103(10) 0.062(8) 0.059(7) 0.013(6) 0.047(7) 0.009(7)
C310 0.082(9) 0.043(7) 0.048(6) 0.004(5) 0.032(6) -0.002(6)
C311 0.079(9) 0.079(9) 0.072(8) -0.010(7) 0.050(7) -0.020(7)
C312 0.087(9) 0.041(7) 0.069(7) -0.002(6) 0.049(7) -0.015(6)
C313 0.107(11) 0.105(12) 0.094(11) -0.022(9) 0.045(9) -0.014(9)
C314 0.096(10) 0.070(9) 0.109(11) 0.005(8) 0.049(9) -0.014(8)
C315 0.101(10) 0.078(9) 0.079(9) 0.012(7) 0.065(8) 0.008(8)
C316 0.089(9) 0.064(8) 0.058(7) -0.005(6) 0.048(7) -0.001(7)
C317 0.085(9) 0.057(8) 0.046(6) -0.006(5) 0.030(6) -0.006(7)
C318 0.067(8) 0.053(7) 0.064(7) 0.002(6) 0.033(6) -0.001(6)
Cl11 0.183(9) 0.195(9) 0.180(9) -0.080(7) 0.129(8) -0.064(7)
Cl12 0.146(8) 0.217(10) 0.173(8) 0.039(7) 0.090(7) -0.056(7)
C11S 0.090(12) 0.118(8) 0.101(12) 0.005(8) 0.055(9) -0.009(9)
C12S 0.100(13) 0.120(9) 0.118(12) 0.010(8) 0.060(10) -0.016(9)
C13S 0.133(15) 0.114(11) 0.158(14) -0.002(9) 0.079(11) -0.003(10)
C14S 0.102(13) 0.121(10) 0.120(13) -0.003(10) 0.057(10) 0.025(10)
C15S 0.074(11) 0.124(10) 0.074(10) 0.026(8) 0.033(8) 0.024(9)
C16S 0.067(10) 0.091(9) 0.060(9) 0.030(7) 0.019(7) 0.012(8)
Cl21 0.053(7) 0.036(7) 0.112(10) 0.029(6) 0.035(7) 0.013(5)
Cl22 0.120(14) 0.038(8) 0.174(18) 0.011(9) 0.070(12) 0.001(8)
C21S 0.077(17) 0.063(9) 0.086(15) 0.005(10) 0.027(12) -0.009(11)
C22S 0.084(17) 0.066(9) 0.098(16) -0.004(10) 0.028(12) -0.005(11)
C23S 0.115(18) 0.091(14) 0.111(18) -0.006(11) 0.045(14) 0.009(12)
C24S 0.107(19) 0.104(16) 0.110(18) -0.016(12) 0.048(14) 0.004(12)
C25S 0.090(19) 0.101(15) 0.095(18) 0.000(12) 0.040(14) 0.008(13)
C26S 0.087(17) 0.075(13) 0.095(17) 0.004(11) 0.043(13) -0.003(12)
Cl31 0.057(9) 0.103(10) 0.080(9) 0.034(9) 0.020(7) -0.019(8)
Cl32 0.107(14) 0.080(9) 0.124(14) -0.007(9) 0.042(11) 0.011(10)
C31S 0.068(15) 0.082(10) 0.070(9) 0.015(8) 0.034(9) -0.011(12)
C32S 0.045(14) 0.071(9) 0.072(9) 0.011(7) 0.032(9) -0.005(12)
C33S 0.044(14) 0.068(10) 0.060(10) 0.008(8) 0.037(9) -0.010(11)
C34S 0.076(19) 0.074(11) 0.078(12) -0.001(11) 0.038(10) -0.002(14)
C35S 0.081(17) 0.077(11) 0.079(13) -0.005(9) 0.040(10) -0.015(13)
C36S 0.075(17) 0.093(11) 0.076(12) 0.002(8) 0.037(10) -0.012(13)
Cl41 0.265(13) 0.112(6) 0.247(12) 0.026(7) 0.180(11) 0.004(7)
Cl42 0.238(14) 0.288(14) 0.168(8) 0.027(9) 0.105(10) 0.018(12)
C41S 0.136(15) 0.110(7) 0.150(9) 0.004(6) 0.078(11) -0.013(12)
C42S 0.153(17) 0.163(8) 0.159(9) -0.011(6) 0.089(12) -0.006(13)
C43S 0.115(12) 0.163(8) 0.147(9) -0.037(7) 0.074(10) -0.012(10)
C44S 0.150(14) 0.154(10) 0.167(10) -0.014(7) 0.079(11) -0.004(11)
C45S 0.149(14) 0.126(9) 0.144(9) 0.011(8) 0.073(11) -0.004(10)
C46S 0.137(16) 0.126(9) 0.153(9) 0.014(8) 0.080(12) -0.005(12)

loop_
_atom_type_symbol
_atom_type_description
_atom_type_scat_dispersion_real
_atom_type_scat_dispersion_imag
_atom_type_scat_source
C C 0.0033 0.0016 'International Tables Vol C Tables 4.2.6.8 and 6.1.1.4'
H H 0.0000 0.0000 'International Tables Vol C Tables 4.2.6.8 and 6.1.1.4'
N N 0.0061 0.0033 'International Tables Vol C Tables 4.2.6.8 and 6.1.1.4'
Sn Sn -0.6537 1.4246 'International Tables Vol C Tables 4.2.6.8 and 6.1.1.4'
Ru Ru -1.2594 0.8363 'International Tables Vol C Tables 4.2.6.8 and 6.1.1.4'
Cl Cl 0.1484 0.1585 'International Tables Vol C Tables 4.2.6.8 and 6.1.1.4'
O O 0.0106 0.0060 'International Tables Vol C Tables 4.2.6.8 and 6.1.1.4'
Na Na 0.0362 0.0249 'International Tables Vol C Tables 4.2.6.8 and 6.1.1.4'

loop_
_geom_angle_atom_site_label_1
_geom_angle_atom_site_label_2
_geom_angle_atom_site_label_3
_geom_angle
_geom_angle_site_symmetry_1
_geom_angle_site_symmetry_3
_geom_angle_publ_flag
N13 Sn1 N11 130.2(3) . . ?
N13 Sn1 N12 79.7(3) . . ?
N11 Sn1 N12 80.9(3) . . ?
N13 Sn1 N14 79.5(3) . . ?
N11 Sn1 N14 78.5(3) . . ?
N12 Sn1 N14 129.5(3) . . ?
N13 Sn1 Ru 108.6(2) . . ?
N11 Sn1 Ru 120.6(2) . . ?
N12 Sn1 Ru 121.5(2) . . ?
N14 Sn1 Ru 108.7(2) . . ?
C104 N11 C101 108.9(8) . . ?
C104 N11 Sn1 122.8(6) . . ?
C101 N11 Sn1 123.5(7) . . ?
C109 N12 C106 108.6(9) . . ?
C109 N12 Sn1 125.6(7) . . ?
C106 N12 Sn1 125.2(6) . . ?
C114 N13 C111 108.2(8) . . ?
C114 N13 Sn1 122.9(7) . . ?
C111 N13 Sn1 123.3(6) . . ?
C119 N14 C116 107.4(8) . . ?
C119 N14 Sn1 124.9(6) . . ?
C116 N14 Sn1 123.4(6) . . ?
N15 C101 N11 128.4(10) . . ?
N15 C101 C102 123.6(9) . . ?
N11 C101 C102 107.9(9) . . ?
C121 C102 C103 120.2(10) . . ?
C121 C102 C101 131.2(10) . . ?
C103 C102 C101 108.2(8) . . ?
C124 C103 C102 121.2(9) . . ?
C124 C103 C104 132.9(10) . . ?
C102 C103 C104 105.8(9) . . ?
N16 C104 N11 128.9(9) . . ?
N16 C104 C103 121.6(9) . . ?
N11 C104 C103 109.2(9) . . ?
C104 N16 C106 122.2(9) . . ?
N16 C106 N12 128.2(9) . . ?
N16 C106 C107 123.1(9) . . ?
N12 C106 C107 108.7(9) . . ?
C125 C107 C108 121.9(10) . . ?
C125 C107 C106 131.3(10) . . ?
C108 C107 C106 106.8(9) . . ?
C128 C108 C107 119.3(10) . . ?
C128 C108 C109 133.8(10) . . ?
C107 C108 C109 106.9(9) . . ?
N17 C109 N12 127.7(9) . . ?
N17 C109 C108 123.0(9) . . ?
N12 C109 C108 109.1(9) . . ?
C111 N17 C109 122.8(8) . . ?
N17 C111 N13 127.6(9) . . ?
N17 C111 C112 123.6(9) . . ?
N13 C111 C112 108.6(9) . . ?
C113 C112 C129 121.2(9) . . ?
C113 C112 C111 107.0(9) . . ?
C129 C112 C111 131.8(10) . . ?
C112 C113 C132 121.6(10) . . ?
C112 C113 C114 107.9(9) . . ?
C132 C113 C114 130.5(10) . . ?
N18 C114 N13 129.3(9) . . ?
N18 C114 C113 122.4(10) . . ?
N13 C114 C113 108.3(9) . . ?
C114 N18 C116 122.5(9) . . ?
N18 C116 N14 127.1(9) . . ?
N18 C116 C117 124.2(9) . . ?
N14 C116 C117 108.6(9) . . ?
C133 C117 C118 120.7(10) . . ?
C133 C117 C116 131.9(11) . . ?
C118 C117 C116 107.5(9) . . ?
C136 C118 C117 120.6(10) . . ?
C136 C118 C119 133.0(10) . . ?
C117 C118 C119 106.2(9) . . ?
N15 C119 N14 126.5(9) . . ?
N15 C119 C118 123.2(9) . . ?
N14 C119 C118 110.3(8) . . ?
C101 N15 C119 122.7(8) . . ?
C122 C121 C102 117.9(10) . . ?
C123 C122 C121 120.8(10) . . ?
C124 C123 C122 121.6(10) . . ?
C123 C124 C103 118.2(11) . . ?
C126 C125 C107 117.5(11) . . ?
C125 C126 C127 121.3(11) . . ?
C128 C127 C126 121.4(12) . . ?
C127 C128 C108 118.8(11) . . ?
C112 C129 C130 118.3(10) . . ?
C131 C130 C129 119.8(11) . . ?
C132 C131 C130 123.4(11) . . ?
C131 C132 C113 115.7(11) . . ?
C134 C133 C117 118.4(12) . . ?
C133 C134 C135 120.5(12) . . ?
C136 C135 C134 121.2(11) . . ?
C135 C136 C118 118.4(11) . . ?
N23 Sn2 N21 129.2(3) . . ?
N23 Sn2 N24 79.3(3) . . ?
N21 Sn2 N24 79.1(3) . . ?
N23 Sn2 N22 78.6(3) . . ?
N21 Sn2 N22 78.7(3) . . ?
N24 Sn2 N22 126.8(3) . . ?
N23 Sn2 Ru 105.9(2) . . ?
N21 Sn2 Ru 123.1(2) . . ?
N24 Sn2 Ru 130.0(2) . . ?
N22 Sn2 Ru 102.6(2) . . ?
C204 N21 C201 109.3(8) . . ?
C204 N21 Sn2 123.6(7) . . ?
C201 N21 Sn2 125.0(7) . . ?
C206 N22 C209 110.0(9) . . ?
C206 N22 Sn2 123.3(6) . . ?
C209 N22 Sn2 121.6(7) . . ?
C214 N23 C211 108.7(8) . . ?
C214 N23 Sn2 122.7(6) . . ?
C211 N23 Sn2 120.8(7) . . ?
C216 N24 C219 106.5(9) . . ?
C216 N24 Sn2 126.2(7) . . ?
C219 N24 Sn2 127.2(7) . . ?
N25 C201 N21 128.5(9) . . ?
N25 C201 C202 123.2(10) . . ?
N21 C201 C202 107.8(10) . . ?
C203 C202 C221 120.9(11) . . ?
C203 C202 C201 108.4(10) . . ?
C221 C202 C201 130.6(12) . . ?
C202 C203 C224 121.8(10) . . ?
C202 C203 C204 106.3(10) . . ?
C224 C203 C204 131.9(11) . . ?
N26 C204 N21 130.6(9) . . ?
N26 C204 C203 121.6(10) . . ?
N21 C204 C203 107.8(9) . . ?
C204 N26 C206 120.1(9) . . ?
N26 C206 N22 130.2(10) . . ?
N26 C206 C207 121.3(10) . . ?
N22 C206 C207 108.4(8) . . ?
C225 C207 C208 119.8(9) . . ?
C225 C207 C206 133.4(9) . . ?
C208 C207 C206 106.7(9) . . ?
C228 C208 C207 120.5(10) . . ?
C228 C208 C209 133.2(10) . . ?
C207 C208 C209 106.3(8) . . ?
N27 C209 N22 128.1(10) . . ?
N27 C209 C208 123.4(9) . . ?
N22 C209 C208 108.5(8) . . ?
C211 N27 C209 122.4(9) . . ?
N27 C211 N23 128.0(9) . . ?
N27 C211 C212 124.9(10) . . ?
N23 C211 C212 107.0(10) . . ?
C213 C212 C229 121.2(10) . . ?
C213 C212 C211 109.1(9) . . ?
C229 C212 C211 129.3(11) . . ?
C212 C213 C232 123.0(10) . . ?
C212 C213 C214 106.6(9) . . ?
C232 C213 C214 130.1(11) . . ?
N28 C214 N23 127.7(9) . . ?
N28 C214 C213 123.2(10) . . ?
N23 C214 C213 108.6(9) . . ?
C214 N28 C216 122.1(10) . . ?
N28 C216 N24 127.5(10) . . ?
N28 C216 C217 122.0(10) . . ?
N24 C216 C217 110.4(9) . . ?
C233 C217 C216 132.2(10) . . ?
C233 C217 C218 121.2(11) . . ?
C216 C217 C218 106.5(10) . . ?
C236 C218 C219 133.4(11) . . ?
C236 C218 C217 120.1(12) . . ?
C219 C218 C217 106.4(10) . . ?
N25 C219 N24 127.2(10) . . ?
N25 C219 C218 122.2(10) . . ?
N24 C219 C218 110.1(9) . . ?
C201 N25 C219 123.1(9) . . ?
C222 C221 C202 117.2(12) . . ?
C221 C222 C223 121.4(11) . . ?
C224 C223 C222 121.4(11) . . ?
C223 C224 C203 117.2(12) . . ?
C226 C225 C207 117.0(10) . . ?
C225 C226 C227 123.1(11) . . ?
C228 C227 C226 121.2(11) . . ?
C227 C228 C208 118.3(11) . . ?
C230 C229 C212 115.9(11) . . ?
C229 C230 C231 122.3(11) . . ?
C230 C231 C232 121.6(11) . . ?
C213 C232 C231 116.1(12) . . ?
C234 C233 C217 117.8(12) . . ?
C233 C234 C235 121.1(12) . . ?
C236 C235 C234 121.2(12) . . ?
C235 C236 C218 118.7(12) . . ?
C5 Ru C4 36.6(5) . . ?
C5 Ru C2 79.3(5) . . ?
C4 Ru C2 66.9(5) . . ?
C5 Ru C3 66.1(5) . . ?
C4 Ru C3 36.7(5) . . ?
C2 Ru C3 37.0(5) . . ?
C5 Ru C6 37.1(4) . . ?
C4 Ru C6 65.9(5) . . ?
C2 Ru C6 66.3(5) . . ?
C3 Ru C6 77.3(4) . . ?
C5 Ru C1 66.7(5) . . ?
C4 Ru C1 78.3(4) . . ?
C2 Ru C1 37.3(5) . . ?
C3 Ru C1 66.2(4) . . ?
C6 Ru C1 36.2(5) . . ?
C5 Ru Cl 160.9(3) . . ?
C4 Ru Cl 149.7(4) . . ?
C2 Ru Cl 90.1(3) . . ?
C3 Ru Cl 113.6(4) . . ?
C6 Ru Cl 123.9(3) . . ?
C1 Ru Cl 95.3(3) . . ?
C5 Ru Sn1 118.6(3) . . ?
C4 Ru Sn1 92.0(3) . . ?
C2 Ru Sn1 115.8(4) . . ?
C3 Ru Sn1 91.0(3) . . ?
C6 Ru Sn1 155.7(3) . . ?
C1 Ru Sn1 153.0(4) . . ?
Cl Ru Sn1 80.24(6) . . ?
C5 Ru Sn2 95.0(4) . . ?
C4 Ru Sn2 125.1(4) . . ?
C2 Ru Sn2 146.2(4) . . ?
C3 Ru Sn2 160.9(4) . . ?
C6 Ru Sn2 89.0(3) . . ?
C1 Ru Sn2 109.8(3) . . ?
Cl Ru Sn2 85.04(6) . . ?
Sn1 Ru Sn2 96.38(3) . . ?
C6 C1 C2 119.5(10) . . ?
C6 C1 Ru 71.9(7) . . ?
C2 C1 Ru 70.4(6) . . ?
C3 C2 C1 118.8(12) . . ?
C3 C2 Ru 71.9(7) . . ?
C1 C2 Ru 72.3(7) . . ?
C4 C3 C2 120.6(11) . . ?
C4 C3 Ru 70.7(7) . . ?
C2 C3 Ru 71.1(7) . . ?
C5 C4 C3 120.7(10) . . ?
C5 C4 Ru 71.5(7) . . ?
C3 C4 Ru 72.6(7) . . ?
C4 C5 C6 119.6(11) . . ?
C4 C5 Ru 71.9(7) . . ?
C6 C5 Ru 73.1(7) . . ?
C1 C6 C5 120.6(11) . . ?
C1 C6 Ru 71.9(7) . . ?
C5 C6 Ru 69.8(7) . . ?
O4 Na O5 137.0(4) . . ?
O4 Na O1 85.9(4) . . ?
O5 Na O1 115.3(4) . . ?
O4 Na O6 110.3(3) . . ?
O5 Na O6 64.0(3) . . ?
O1 Na O6 157.0(5) . . ?
O4 Na O3 65.0(3) . . ?
O5 Na O3 72.0(4) . . ?
O1 Na O3 115.5(4) . . ?
O6 Na O3 86.7(3) . . ?
O4 Na O2 111.7(4) . . ?
O5 Na O2 111.2(4) . . ?
O1 Na O2 61.9(4) . . ?
O6 Na O2 96.2(3) . . ?
O3 Na O2 176.3(3) . . ?
O4 Na N31 98.9(4) . . ?
O5 Na N31 63.0(4) . . ?
O1 Na N31 65.1(5) . . ?
O6 Na N31 125.2(4) . . ?
O3 Na N31 64.7(4) . . ?
O2 Na N31 115.0(4) . . ?
O4 Na N32 69.7(4) . . ?
O5 Na N32 129.6(4) . . ?
O1 Na N32 106.8(4) . . ?
O6 Na N32 66.4(3) . . ?
O3 Na N32 113.5(4) . . ?
O2 Na N32 65.9(3) . . ?
N31 Na N32 167.0(4) . . ?
C307 N31 C301 112.4(17) . . ?
C307 N31 C313 112.6(16) . . ?
C301 N31 C313 105.4(17) . . ?
C307 N31 Na 113.9(12) . . ?
C301 N31 Na 110.3(13) . . ?
C313 N31 Na 101.4(11) . . ?
C312 N32 C318 111.7(11) . . ?
C312 N32 C306 110.8(10) . . ?
C318 N32 C306 109.2(12) . . ?
C312 N32 Na 105.3(9) . . ?
C318 N32 Na 109.4(8) . . ?
C306 N32 Na 110.4(8) . . ?
C303 O1 C302 119.5(19) . . ?
C303 O1 Na 118.9(10) . . ?
C302 O1 Na 109.6(14) . . ?
C305 O2 C304 112.1(11) . . ?
C305 O2 Na 113.8(8) . . ?
C304 O2 Na 111.9(9) . . ?
C309 O3 C308 113.1(12) . . ?
C309 O3 Na 112.1(8) . . ?
C308 O3 Na 113.5(9) . . ?
C310 O4 C311 111.6(11) . . ?
C310 O4 Na 114.9(8) . . ?
C311 O4 Na 110.0(9) . . ?
C314 O5 C315 115.7(12) . . ?
C314 O5 Na 124.9(10) . . ?
C315 O5 Na 119.3(9) . . ?
C316 O6 C317 114.5(10) . . ?
C316 O6 Na 108.4(8) . . ?
C317 O6 Na 108.9(7) . . ?
C302 C301 N31 116(2) . . ?
C301 C302 O1 130(3) . . ?
O1 C303 C304 111.5(14) . . ?
O2 C304 C303 108.1(12) . . ?
O2 C305 C306 112.0(13) . . ?
N32 C306 C305 113.3(11) . . ?
N31 C307 C308 116.3(16) . . ?
O3 C308 C307 111.0(14) . . ?
O3 C309 C310 107.2(12) . . ?
O4 C310 C309 107.9(12) . . ?
O4 C311 C312 114.4(12) . . ?
N32 C312 C311 112.3(12) . . ?
N31 C313 C314 113.7(15) . . ?
O5 C314 C313 107.4(15) . . ?
C316 C315 O5 109.0(12) . . ?
O6 C316 C315 109.9(11) . . ?
O6 C317 C318 110.5(11) . . ?
N32 C318 C317 110.1(12) . . ?
C12S C11S C16S 120.0 . . ?
C12S C11S Cl11 119.80(6) . . ?
C16S C11S Cl11 119.71(6) . . ?
C11S C12S C13S 120.0 . . ?
C11S C12S Cl12 119.91(5) . . ?
C13S C12S Cl12 119.84(5) . . ?
C14S C13S C12S 120.0 . . ?
C13S C14S C15S 120.0 . . ?
C16S C15S C14S 120.0 . . ?
C15S C16S C11S 120.0 . . ?
C22S C21S C26S 120.0 . . ?
C22S C21S Cl21 119.95(19) . . ?
C26S C21S Cl21 119.61(19) . . ?
C21S C22S C23S 120.0 . . ?
C21S C22S Cl22 120.0(2) . . ?
C23S C22S Cl22 119.7(2) . . ?
C24S C23S C22S 120.0 . . ?
C25S C24S C23S 120.0 . . ?
C24S C25S C26S 120.0 . . ?
C25S C26S C21S 120.0 . . ?
C32S C31S C36S 120.0 . . ?
C32S C31S Cl31 120.0(2) . . ?
C36S C31S Cl31 119.6(2) . . ?
C33S C32S C31S 120.0 . . ?
C33S C32S Cl32 119.87(16) . . ?
C31S C32S Cl32 120.13(16) . . ?
C32S C33S C34S 120.0 . . ?
C35S C34S C33S 120.0 . . ?
C34S C35S C36S 120.0 . . ?
C35S C36S C31S 120.0 . . ?
C42S C41S C46S 120.0 . . ?
C42S C41S Cl41 120.24(16) . . ?
C46S C41S Cl41 119.72(16) . . ?
C41S C42S C43S 120.0 . . ?
C41S C42S Cl42 120.13(18) . . ?
C43S C42S Cl42 119.71(17) . . ?
C42S C43S C44S 120.0 . . ?
C45S C44S C43S 120.0 . . ?
C44S C45S C46S 120.0 . . ?
C45S C46S C41S 120.0 . . ?
C52S C51S C56S 120.0 . . ?
C52S C51S Cl51 120.0(2) . . ?
C56S C51S Cl51 119.6(2) . . ?
C51S C52S C53S 120.0 . . ?
C51S C52S Cl52 120.0(2) . . ?
C53S C52S Cl52 119.76(19) . . ?
C54S C53S C52S 120.0 . . ?
C53S C54S C55S 120.0 . . ?
C56S C55S C54S 120.0 . . ?
C55S C56S C51S 120.0 . . ?

loop_
_geom_bond_atom_site_label_1
_geom_bond_atom_site_label_2
_geom_bond_distance
_geom_bond_site_symmetry_2
_geom_bond_publ_flag
Sn1 N13 2.165(8) . ?
Sn1 N11 2.166(8) . ?
Sn1 N12 2.172(9) . ?
Sn1 N14 2.205(7) . ?
Sn1 Ru 2.5842(10) . ?
N11 C104 1.383(13) . ?
N11 C101 1.389(12) . ?
N12 C109 1.374(12) . ?
N12 C106 1.387(13) . ?
N13 C114 1.385(13) . ?
N13 C111 1.402(12) . ?
N14 C119 1.367(12) . ?
N14 C116 1.397(13) . ?
C101 N15 1.308(13) . ?
C101 C102 1.466(14) . ?
C102 C121 1.385(13) . ?
C102 C103 1.396(15) . ?
C103 C124 1.369(15) . ?
C103 C104 1.473(13) . ?
C104 N16 1.319(13) . ?
N16 C106 1.349(12) . ?
C106 C107 1.435(14) . ?
C107 C125 1.388(15) . ?
C107 C108 1.410(14) . ?
C108 C128 1.408(14) . ?
C108 C109 1.433(14) . ?
C109 N17 1.362(13) . ?
N17 C111 1.292(13) . ?
C111 C112 1.463(13) . ?
C112 C113 1.378(15) . ?
C112 C129 1.380(14) . ?
C113 C132 1.402(15) . ?
C113 C114 1.467(13) . ?
C114 N18 1.308(13) . ?
N18 C116 1.357(13) . ?
C116 C117 1.433(14) . ?
C117 C133 1.394(15) . ?
C117 C118 1.398(15) . ?
C118 C136 1.394(14) . ?
C118 C119 1.433(14) . ?
C119 N15 1.360(13) . ?
C121 C122 1.382(16) . ?
C122 C123 1.380(16) . ?
C123 C124 1.364(14) . ?
C125 C126 1.373(17) . ?
C126 C127 1.416(17) . ?
C127 C128 1.351(17) . ?
C129 C130 1.384(15) . ?
C130 C131 1.381(17) . ?
C131 C132 1.381(16) . ?
C133 C134 1.374(17) . ?
C134 C135 1.415(18) . ?
C135 C136 1.365(17) . ?
Sn2 N23 2.172(8) . ?
Sn2 N21 2.193(8) . ?
Sn2 N24 2.195(9) . ?
Sn2 N22 2.224(8) . ?
Sn2 Ru 2.6377(10) . ?
N21 C204 1.386(14) . ?
N21 C201 1.394(13) . ?
N22 C206 1.356(13) . ?
N22 C209 1.386(11) . ?
N23 C214 1.386(14) . ?
N23 C211 1.407(13) . ?
N24 C216 1.379(14) . ?
N24 C219 1.400(12) . ?
C201 N25 1.289(14) . ?
C201 C202 1.455(14) . ?
C202 C203 1.390(16) . ?
C202 C221 1.414(14) . ?
C203 C224 1.400(16) . ?
C203 C204 1.488(14) . ?
C204 N26 1.303(14) . ?
N26 C206 1.348(12) . ?
C206 C207 1.452(15) . ?
C207 C225 1.419(15) . ?
C207 C208 1.425(14) . ?
C208 C228 1.407(14) . ?
C208 C209 1.438(15) . ?
C209 N27 1.350(12) . ?
N27 C211 1.303(14) . ?
C211 C212 1.464(14) . ?
C212 C213 1.368(15) . ?
C212 C229 1.423(14) . ?
C213 C232 1.379(15) . ?
C213 C214 1.474(13) . ?
C214 N28 1.311(14) . ?
N28 C216 1.351(13) . ?
C216 C217 1.419(15) . ?
C217 C233 1.388(16) . ?
C217 C218 1.424(15) . ?
C218 C236 1.386(16) . ?
C218 C219 1.414(16) . ?
C219 N25 1.346(14) . ?
C221 C222 1.387(17) . ?
C222 C223 1.407(18) . ?
C223 C224 1.388(15) . ?
C225 C226 1.351(15) . ?
C226 C227 1.411(16) . ?
C227 C228 1.345(16) . ?
C229 C230 1.378(16) . ?
C230 C231 1.384(18) . ?
C231 C232 1.402(15) . ?
C233 C234 1.382(17) . ?
C234 C235 1.413(18) . ?
C235 C236 1.373(18) . ?
Ru C5 2.185(12) . ?
Ru C4 2.189(11) . ?
Ru C2 2.203(12) . ?
Ru C3 2.213(12) . ?
Ru C6 2.228(12) . ?
Ru C1 2.228(11) . ?
Ru Cl 2.404(2) . ?
C1 C6 1.386(17) . ?
C1 C2 1.418(18) . ?
C2 C3 1.400(18) . ?
C3 C4 1.39(2) . ?
C4 C5 1.373(18) . ?
C5 C6 1.406(17) . ?
Na O4 2.445(10) . ?
Na O5 2.482(11) . ?
Na O1 2.540(12) . ?
Na O6 2.563(10) . ?
Na O3 2.636(11) . ?
Na O2 2.719(11) . ?
Na N31 2.731(17) . ?
Na N32 2.743(14) . ?
N31 C307 1.39(2) . ?
N31 C301 1.45(2) . ?
N31 C313 1.47(2) . ?
N32 C312 1.450(16) . ?
N32 C318 1.469(16) . ?
N32 C306 1.476(17) . ?
O1 C303 1.33(2) . ?
O1 C302 1.40(3) . ?
O2 C305 1.403(18) . ?
O2 C304 1.433(15) . ?
O3 C309 1.406(16) . ?
O3 C308 1.434(19) . ?
O4 C310 1.377(15) . ?
O4 C311 1.432(17) . ?
O5 C314 1.424(19) . ?
O5 C315 1.452(17) . ?
O6 C316 1.402(16) . ?
O6 C317 1.430(16) . ?
C301 C302 1.23(3) . ?
C303 C304 1.44(2) . ?
C305 C306 1.55(2) . ?
C307 C308 1.52(2) . ?
C309 C310 1.52(2) . ?
C311 C312 1.49(2) . ?
C313 C314 1.51(2) . ?
C315 C316 1.44(2) . ?
C317 C318 1.500(19) . ?
Cl11 C11S 1.769(7) . ?
Cl12 C12S 1.768(7) . ?
C11S C12S 1.3900 . ?
C11S C16S 1.3900 . ?
C12S C13S 1.3900 . ?
C13S C14S 1.3900 . ?
C14S C15S 1.3900 . ?
C15S C16S 1.3900 . ?
Cl21 C21S 1.768(7) . ?
Cl22 C22S 1.768(7) . ?
C21S C22S 1.3900 . ?
C21S C26S 1.3900 . ?
C22S C23S 1.3900 . ?
C23S C24S 1.3900 . ?
C24S C25S 1.3900 . ?
C25S C26S 1.3900 . ?
Cl31 C31S 1.768(7) . ?
Cl32 C32S 1.767(7) . ?
C31S C32S 1.3900 . ?
C31S C36S 1.3900 . ?
C32S C33S 1.3900 . ?
C33S C34S 1.3900 . ?
C34S C35S 1.3900 . ?
C35S C36S 1.3900 . ?
Cl41 C41S 1.767(7) . ?
Cl42 C42S 1.767(7) . ?
C41S C42S 1.3900 . ?
C41S C46S 1.3900 . ?
C42S C43S 1.3900 . ?
C43S C44S 1.3900 . ?
C44S C45S 1.3900 . ?
C45S C46S 1.3900 . ?
Cl51 C51S 1.768(7) . ?
Cl52 C52S 1.767(7) . ?
C51S C52S 1.3900 . ?
C51S C56S 1.3900 . ?
C52S C53S 1.3900 . ?
C53S C54S 1.3900 . ?
C54S C55S 1.3900 . ?
C55S C56S 1.3900 . ?
